data_1550875
loop_
_publ_author_name
'Feuerstein, Thomas J.'
'Goswami, Bhupendra'
'Rauthe, Pascal'
'K\"oppe, Ralf'
'Lebedkin, Sergei'
'Kappes, Manfred M.'
'Roesky, Peter W.'

_publ_section_title
;
 Alkali metal complexes of an enantiopure iminophosphonamide ligand with
 bright delayed fluorescence
;
_journal_issue 18
_journal_name_full 'Chemical Science'
_journal_page_first 4742
_journal_page_last 4749
_journal_paper_doi 10.1039/C9SC00629J
_journal_volume 10
_journal_year 2019
_chemical_absolute_configuration rmad
_chemical_formula_moiety 'C56 H56 K2 N4 P2'
_chemical_formula_sum 'C56 H56 K2 N4 P2'
_chemical_formula_weight 925.18
_space_group_crystal_system orthorhombic
_space_group_IT_number 19
_space_group_name_Hall 'P 2ac 2ab'
_space_group_name_H-M_alt 'P 21 21 21'
_symmetry_space_group_name_Hall 'P 2ac 2ab'
_symmetry_space_group_name_H-M 'P 21 21 21'
_atom_sites_solution_hydrogens geom
_audit_creation_date 2018-08-22
_audit_creation_method
;
Olex2 1.2
(compiled 2018.04.18 svn.r3501 for OlexSys, GUI svn.r5488)
;
_audit_update_record
;
2019-01-23 deposited with the CCDC.    2019-03-12 downloaded from the CCDC.
;
_cell_angle_alpha 90
_cell_angle_beta 90
_cell_angle_gamma 90
_cell_formula_units_Z 4
_cell_length_a 12.481(3)
_cell_length_b 13.110(3)
_cell_length_c 30.547(6)
_cell_measurement_reflns_used 49647
_cell_measurement_temperature 100
_cell_measurement_theta_max 28.22
_cell_measurement_theta_min 1.69
_cell_volume 4998.3(19)
_computing_molecular_graphics 'Olex2 (Dolomanov et al., 2009)'
_computing_publication_material 'Olex2 (Dolomanov et al., 2009)'
_computing_structure_refinement 'ShelXL (Sheldrick, 2015)'
_computing_structure_solution 'ShelXT (Sheldrick, 2015)'
_diffrn_ambient_temperature 100
_diffrn_measured_fraction_theta_full 1.000
_diffrn_measured_fraction_theta_max 0.996
_diffrn_measurement_device_type 'STOE STADIVARI'
_diffrn_measurement_method '\w scans'
_diffrn_radiation_monochromator graphite
_diffrn_radiation_type MoK\a
_diffrn_radiation_wavelength 0.71073
_diffrn_reflns_av_R_equivalents 0.0372
_diffrn_reflns_av_unetI/netI 0.0282
_diffrn_reflns_Laue_measured_fraction_full 1.000
_diffrn_reflns_Laue_measured_fraction_max 0.996
_diffrn_reflns_limit_h_max 15
_diffrn_reflns_limit_h_min -15
_diffrn_reflns_limit_k_max 16
_diffrn_reflns_limit_k_min -16
_diffrn_reflns_limit_l_max 37
_diffrn_reflns_limit_l_min -37
_diffrn_reflns_number 41667
_diffrn_reflns_point_group_measured_fraction_full 1.000
_diffrn_reflns_point_group_measured_fraction_max 0.994
_diffrn_reflns_theta_full 25.242
_diffrn_reflns_theta_max 26.051
_diffrn_reflns_theta_min 1.690
_exptl_absorpt_coefficient_mu 0.294
_exptl_absorpt_correction_T_max 0.9472
_exptl_absorpt_correction_T_min 0.3664
_exptl_absorpt_correction_type integration
_exptl_absorpt_process_details 'STOE X-SHAPE & X-RED & LANA'
_exptl_crystal_colour colorless
_exptl_crystal_colour_primary colorless
_exptl_crystal_density_diffrn 1.229
_exptl_crystal_description fragment
_exptl_crystal_F_000 1952
_exptl_crystal_size_max 0.304
_exptl_crystal_size_mid 0.273
_exptl_crystal_size_min 0.212
_refine_diff_density_max 0.227
_refine_diff_density_min -0.250
_refine_diff_density_rms 0.039
_refine_ls_abs_structure_details
;
 Flack x determined using 3947 quotients [(I+)-(I-)]/[(I+)+(I-)]
 (Parsons, Flack and Wagner, Acta Cryst. B69 (2013) 249-259).
;
_refine_ls_abs_structure_Flack -0.032(17)
_refine_ls_extinction_method none
_refine_ls_goodness_of_fit_ref 1.044
_refine_ls_hydrogen_treatment constr
_refine_ls_matrix_type full
_refine_ls_number_parameters 581
_refine_ls_number_reflns 9830
_refine_ls_number_restraints 0
_refine_ls_restrained_S_all 1.044
_refine_ls_R_factor_all 0.0332
_refine_ls_R_factor_gt 0.0305
_refine_ls_shift/su_max 0.001
_refine_ls_shift/su_mean 0.000
_refine_ls_structure_factor_coef Fsqd
_refine_ls_weighting_details 'w=1/[\s^2^(Fo^2^)+(0.0530P)^2^+0.2966P] where P=(Fo^2^+2Fc^2^)/3'
_refine_ls_weighting_scheme calc
_refine_ls_wR_factor_gt 0.0789
_refine_ls_wR_factor_ref 0.0802
_reflns_Friedel_coverage 0.797
_reflns_Friedel_fraction_full 1.000
_reflns_Friedel_fraction_max 0.992
_reflns_number_gt 9252
_reflns_number_total 9830
_reflns_threshold_expression 'I > 2\s(I)'
_cod_data_source_file c9sc00629j2.cif
_cod_data_source_block bg018
_cod_original_cell_volume 4998.3(17)
_cod_database_code 1550875
_shelx_shelxl_version_number 2018/3
_shelx_space_group_comment
;
The symmetry employed for this shelxl refinement is uniquely defined
by the following loop, which should always be used as a source of
symmetry information in preference to the above space-group names.
They are only intended as comments.
;
_shelx_estimated_absorpt_t_max 0.940
_shelx_estimated_absorpt_t_min 0.916
_olex2_refinement_description
;
1. Fixed Uiso
 At 1.2 times of:
  All C(H) groups
 At 1.5 times of:
  All C(H,H,H) groups
2.a Ternary CH refined with riding coordinates:
 C25(H25), C17(H17), C9(H9), C1(H1)
2.b Aromatic/amide H refined with riding coordinates:
 C56(H56), C50(H50), C52(H52), C49(H49), C38(H38), C28(H28), C29(H29),
 C34(H34), C44(H44), C24(H24), C46(H46), C55(H55), C54(H54), C35(H35), C47(H47),
  C53(H53), C40(H40), C16(H16), C30(H30), C12(H12), C37(H37), C5(H5), C32(H32),
 C14(H14), C13(H13), C48(H48), C36(H36), C4(H4), C21(H21), C41(H41), C8(H8),
 C22(H22), C15(H15), C42(H42), C23(H23), C20(H20), C31(H31), C6(H6), C43(H43),
 C7(H7)
2.c Idealised Me refined as rotating group:
 C18(H18A,H18B,H18C), C10(H10A,H10B,H10C), C26(H26A,H26B,H26C), C2(H2A,H2B,H2C)
;
_olex2_submission_special_instructions 'No special instructions were received'

loop_
_space_group_symop_operation_xyz
'x, y, z'
'-x+1/2, -y, z+1/2'
'-x, y+1/2, -z+1/2'
'x+1/2, -y+1/2, -z'

loop_
_atom_site_label
_atom_site_type_symbol
_atom_site_fract_x
_atom_site_fract_y
_atom_site_fract_z
_atom_site_U_iso_or_equiv
_atom_site_adp_type
_atom_site_occupancy
_atom_site_site_symmetry_order
_atom_site_calc_flag
_atom_site_refinement_flags_posn
K1 K 0.21187(4) 0.42796(4) 0.63880(2) 0.02785(13) Uani 1 1 d .
K2 K 0.45646(4) 0.50452(4) 0.60440(2) 0.03095(14) Uani 1 1 d .
P2 P 0.41999(5) 0.25828(4) 0.64326(2) 0.02065(13) Uani 1 1 d .
P1 P 0.23620(5) 0.68334(4) 0.61118(2) 0.02285(14) Uani 1 1 d .
N4 N 0.44099(16) 0.36158(15) 0.66919(6) 0.0236(4) Uani 1 1 d .
N3 N 0.35349(16) 0.28827(14) 0.60046(6) 0.0226(4) Uani 1 1 d .
N2 N 0.26155(17) 0.59909(14) 0.57464(6) 0.0246(4) Uani 1 1 d .
C33 C 0.33017(19) 0.78975(17) 0.60328(8) 0.0244(5) Uani 1 1 d .
C51 C 0.34557(19) 0.16409(18) 0.67562(7) 0.0229(5) Uani 1 1 d .
C45 C 0.54548(19) 0.19215(17) 0.62967(8) 0.0228(5) Uani 1 1 d .
C39 C 0.10471(19) 0.74397(18) 0.60453(8) 0.0258(5) Uani 1 1 d .
C56 C 0.3490(2) 0.05936(18) 0.66723(8) 0.0265(5) Uani 1 1 d .
H56 H 0.399832 0.033091 0.647016 0.032 Uiso 1 1 calc R
C27 C 0.59755(19) 0.45895(18) 0.68874(8) 0.0253(5) Uani 1 1 d .
C50 C 0.59267(19) 0.21493(18) 0.58906(8) 0.0257(5) Uani 1 1 d .
H50 H 0.557642 0.260781 0.569690 0.031 Uiso 1 1 calc R
C52 C 0.2700(2) 0.20039(19) 0.70563(8) 0.0278(5) Uani 1 1 d .
H52 H 0.267330 0.271283 0.711976 0.033 Uiso 1 1 calc R
C49 C 0.6900(2) 0.1714(2) 0.57671(8) 0.0294(5) Uani 1 1 d .
H49 H 0.720997 0.188396 0.549259 0.035 Uiso 1 1 calc R
C25 C 0.5252(2) 0.37135(18) 0.70283(8) 0.0264(5) Uani 1 1 d .
H25 H 0.568427 0.307124 0.703142 0.032 Uiso 1 1 calc R
C17 C 0.2936(2) 0.21049(17) 0.57546(8) 0.0240(5) Uani 1 1 d .
H17 H 0.305509 0.142595 0.589562 0.029 Uiso 1 1 calc R
C38 C 0.3161(2) 0.86615(18) 0.57129(8) 0.0275(5) Uani 1 1 d .
H38 H 0.249377 0.871978 0.556545 0.033 Uiso 1 1 calc R
C28 C 0.5775(2) 0.56000(19) 0.70023(8) 0.0306(6) Uani 1 1 d .
H28 H 0.521511 0.575004 0.720310 0.037 Uiso 1 1 calc R
C29 C 0.6378(2) 0.6391(2) 0.68282(9) 0.0355(6) Uani 1 1 d .
H29 H 0.622540 0.707462 0.691049 0.043 Uiso 1 1 calc R
C34 C 0.4287(2) 0.78590(19) 0.62519(9) 0.0283(5) Uani 1 1 d .
H34 H 0.439574 0.736169 0.647376 0.034 Uiso 1 1 calc R
C44 C 0.0216(2) 0.6879(2) 0.58521(8) 0.0314(6) Uani 1 1 d .
H44 H 0.035122 0.621179 0.574437 0.038 Uiso 1 1 calc R
C18 C 0.3348(2) 0.20533(19) 0.52824(8) 0.0284(5) Uani 1 1 d .
H18A H 0.334045 0.273818 0.515389 0.043 Uiso 1 1 calc GR
H18B H 0.288540 0.160144 0.511044 0.043 Uiso 1 1 calc GR
H18C H 0.408190 0.178737 0.528105 0.043 Uiso 1 1 calc GR
C11 C 0.3923(2) 0.58961(18) 0.51548(8) 0.0256(5) Uani 1 1 d .
C9 C 0.2822(2) 0.62952(18) 0.52867(8) 0.0262(5) Uani 1 1 d .
H9 H 0.284671 0.705721 0.527561 0.031 Uiso 1 1 calc R
C24 C 0.1095(2) 0.1878(2) 0.60896(9) 0.0329(6) Uani 1 1 d .
H24 H 0.137783 0.133061 0.625732 0.039 Uiso 1 1 calc R
C46 C 0.6000(2) 0.12420(19) 0.65736(8) 0.0269(5) Uani 1 1 d .
H46 H 0.570507 0.108117 0.685191 0.032 Uiso 1 1 calc R
C55 C 0.2784(2) -0.00693(19) 0.68827(9) 0.0318(6) Uani 1 1 d .
H55 H 0.282027 -0.078085 0.682586 0.038 Uiso 1 1 calc R
C54 C 0.2029(2) 0.0304(2) 0.71742(9) 0.0348(6) Uani 1 1 d .
H54 H 0.154195 -0.014895 0.731316 0.042 Uiso 1 1 calc R
C35 C 0.5111(2) 0.85358(19) 0.61508(9) 0.0332(6) Uani 1 1 d .
H35 H 0.577306 0.849840 0.630336 0.040 Uiso 1 1 calc R
C19 C 0.1748(2) 0.23628(18) 0.57845(8) 0.0268(5) Uani 1 1 d .
C47 C 0.6965(2) 0.0801(2) 0.64469(9) 0.0307(6) Uani 1 1 d .
H47 H 0.731737 0.033639 0.663741 0.037 Uiso 1 1 calc R
C53 C 0.1987(2) 0.1349(2) 0.72632(9) 0.0336(6) Uani 1 1 d .
H53 H 0.147415 0.160933 0.746403 0.040 Uiso 1 1 calc R
C40 C 0.0812(2) 0.8416(2) 0.62046(9) 0.0326(6) Uani 1 1 d .
H40 H 0.136150 0.880979 0.633759 0.039 Uiso 1 1 calc R
C10 C 0.1921(2) 0.5939(2) 0.49819(9) 0.0338(6) Uani 1 1 d .
H10A H 0.181452 0.520322 0.501697 0.051 Uiso 1 1 calc GR
H10B H 0.211649 0.608785 0.467772 0.051 Uiso 1 1 calc GR
H10C H 0.125752 0.629895 0.505598 0.051 Uiso 1 1 calc GR
C16 C 0.4830(2) 0.65042(19) 0.52127(8) 0.0296(6) Uani 1 1 d .
H16 H 0.474586 0.719169 0.530483 0.035 Uiso 1 1 calc R
C30 C 0.7200(2) 0.6196(2) 0.65363(10) 0.0404(7) Uani 1 1 d .
H30 H 0.760954 0.673908 0.641632 0.048 Uiso 1 1 calc R
C12 C 0.4071(2) 0.48927(19) 0.50114(8) 0.0328(6) Uani 1 1 d .
H12 H 0.346553 0.446659 0.496641 0.039 Uiso 1 1 calc R
C3 C 0.1295(2) 0.5666(2) 0.71379(8) 0.0296(5) Uani 1 1 d .
C37 C 0.3985(2) 0.93271(19) 0.56115(9) 0.0320(6) Uani 1 1 d .
H37 H 0.387900 0.983146 0.539244 0.038 Uiso 1 1 calc R
C5 C 0.1240(3) 0.4090(2) 0.75557(10) 0.0408(7) Uani 1 1 d .
H5 H 0.154747 0.365720 0.777127 0.049 Uiso 1 1 calc R
C32 C 0.6818(2) 0.4403(2) 0.65969(10) 0.0354(6) Uani 1 1 d .
H32 H 0.698419 0.371983 0.651765 0.042 Uiso 1 1 calc R
C14 C 0.5980(3) 0.5118(2) 0.49983(10) 0.0436(7) Uani 1 1 d .
H14 H 0.667848 0.485390 0.494776 0.052 Uiso 1 1 calc R
C13 C 0.5098(3) 0.4508(2) 0.49335(10) 0.0409(7) Uani 1 1 d .
H13 H 0.518569 0.382568 0.483560 0.049 Uiso 1 1 calc R
C48 C 0.7417(2) 0.1034(2) 0.60434(9) 0.0318(6) Uani 1 1 d .
H48 H 0.807509 0.073029 0.595741 0.038 Uiso 1 1 calc R
C36 C 0.4964(2) 0.9268(2) 0.58258(9) 0.0333(6) Uani 1 1 d .
H36 H 0.552788 0.972197 0.575144 0.040 Uiso 1 1 calc R
C4 C 0.1737(2) 0.5008(2) 0.74477(9) 0.0343(6) Uani 1 1 d .
H4 H 0.238997 0.518874 0.758775 0.041 Uiso 1 1 calc R
C21 C 0.0243(2) 0.3463(2) 0.56036(10) 0.0401(7) Uani 1 1 d .
H21 H -0.004660 0.400639 0.543532 0.048 Uiso 1 1 calc R
C41 C -0.0219(2) 0.8818(2) 0.61706(10) 0.0410(7) Uani 1 1 d .
H41 H -0.036661 0.947928 0.628212 0.049 Uiso 1 1 calc R
C8 C 0.0321(2) 0.5378(2) 0.69445(9) 0.0369(6) Uani 1 1 d .
H8 H -0.001385 0.582304 0.674084 0.044 Uiso 1 1 calc R
C22 C -0.0389(2) 0.2976(3) 0.59103(11) 0.0473(8) Uani 1 1 d .
H22 H -0.111040 0.318420 0.595377 0.057 Uiso 1 1 calc R
C15 C 0.5850(2) 0.6125(2) 0.51385(10) 0.0390(7) Uani 1 1 d .
H15 H 0.645888 0.654748 0.518271 0.047 Uiso 1 1 calc R
C26 C 0.4758(3) 0.3865(2) 0.74824(9) 0.0405(7) Uani 1 1 d .
H26A H 0.426736 0.444813 0.747542 0.061 Uiso 1 1 calc GR
H26B H 0.532829 0.399423 0.769591 0.061 Uiso 1 1 calc GR
H26C H 0.436304 0.324946 0.756645 0.061 Uiso 1 1 calc GR
C42 C -0.1022(2) 0.8264(2) 0.59774(9) 0.0406(7) Uani 1 1 d .
H42 H -0.172137 0.854387 0.595322 0.049 Uiso 1 1 calc R
C23 C 0.0035(2) 0.2179(2) 0.61548(11) 0.0450(7) Uani 1 1 d .
H23 H -0.039628 0.184046 0.636586 0.054 Uiso 1 1 calc R
C1 C 0.1885(2) 0.66144(19) 0.69720(8) 0.0308(6) Uani 1 1 d .
H1 H 0.134313 0.714159 0.688828 0.037 Uiso 1 1 calc R
C20 C 0.1300(2) 0.3162(2) 0.55398(9) 0.0328(6) Uani 1 1 d .
H20 H 0.172495 0.350251 0.532729 0.039 Uiso 1 1 calc R
C2 C 0.2642(3) 0.7072(2) 0.73155(9) 0.0425(7) Uani 1 1 d .
H2A H 0.322980 0.659506 0.737289 0.064 Uiso 1 1 calc GR
H2B H 0.224565 0.719755 0.758717 0.064 Uiso 1 1 calc GR
H2C H 0.293469 0.771739 0.720582 0.064 Uiso 1 1 calc GR
C31 C 0.7417(2) 0.5196(2) 0.64221(11) 0.0457(7) Uani 1 1 d .
H31 H 0.797997 0.505084 0.622236 0.055 Uiso 1 1 calc R
C6 C 0.0299(3) 0.3807(2) 0.73498(11) 0.0458(8) Uani 1 1 d .
H6 H -0.003042 0.317240 0.741661 0.055 Uiso 1 1 calc R
C43 C -0.0810(2) 0.7295(2) 0.58171(9) 0.0394(7) Uani 1 1 d .
H43 H -0.136591 0.691199 0.568279 0.047 Uiso 1 1 calc R
C7 C -0.0159(2) 0.4456(3) 0.70455(10) 0.0452(8) Uani 1 1 d .
H7 H -0.080840 0.426745 0.690488 0.054 Uiso 1 1 calc R
N1 N 0.24750(17) 0.63045(15) 0.65781(7) 0.0262(4) Uani 1 1 d .

loop_
_atom_site_aniso_label
_atom_site_aniso_U_11
_atom_site_aniso_U_22
_atom_site_aniso_U_33
_atom_site_aniso_U_23
_atom_site_aniso_U_13
_atom_site_aniso_U_12
K1 0.0290(3) 0.0262(3) 0.0284(3) -0.0036(2) 0.0032(2) 0.0009(2)
K2 0.0300(3) 0.0339(3) 0.0289(3) 0.0102(2) -0.0013(2) -0.0001(2)
P2 0.0224(3) 0.0215(3) 0.0180(3) 0.0015(2) -0.0001(2) -0.0010(2)
P1 0.0253(3) 0.0219(3) 0.0214(3) 0.0008(2) -0.0020(2) 0.0012(2)
N4 0.0265(11) 0.0238(10) 0.0205(10) 0.0004(8) -0.0037(8) -0.0005(8)
N3 0.0248(10) 0.0219(9) 0.0211(10) 0.0006(8) -0.0025(8) -0.0017(8)
N2 0.0315(11) 0.0217(10) 0.0205(10) 0.0002(8) -0.0002(8) 0.0010(8)
C33 0.0284(12) 0.0207(11) 0.0243(12) -0.0031(9) 0.0023(10) 0.0017(9)
C51 0.0252(12) 0.0260(12) 0.0175(11) 0.0017(9) -0.0019(9) -0.0015(10)
C45 0.0240(12) 0.0224(11) 0.0221(12) -0.0008(9) 0.0000(9) -0.0035(9)
C39 0.0273(12) 0.0291(12) 0.0211(12) 0.0064(10) -0.0006(10) 0.0016(10)
C56 0.0275(13) 0.0275(12) 0.0243(13) 0.0019(10) 0.0001(10) -0.0017(10)
C27 0.0247(12) 0.0278(12) 0.0236(12) -0.0015(9) -0.0059(10) -0.0009(10)
C50 0.0275(13) 0.0268(12) 0.0227(12) 0.0028(9) -0.0002(10) -0.0040(10)
C52 0.0288(13) 0.0296(12) 0.0251(12) -0.0009(10) -0.0008(10) -0.0014(10)
C49 0.0272(13) 0.0349(14) 0.0260(13) -0.0016(11) 0.0058(10) -0.0028(11)
C25 0.0310(13) 0.0270(12) 0.0212(12) 0.0009(10) -0.0055(10) -0.0036(10)
C17 0.0298(13) 0.0206(11) 0.0216(12) -0.0007(9) -0.0029(10) -0.0030(10)
C38 0.0320(14) 0.0231(12) 0.0274(13) -0.0019(10) -0.0021(10) 0.0024(10)
C28 0.0331(14) 0.0326(13) 0.0259(13) -0.0037(10) 0.0009(11) -0.0003(11)
C29 0.0416(16) 0.0269(13) 0.0380(15) -0.0016(11) -0.0058(12) -0.0018(11)
C34 0.0290(13) 0.0265(12) 0.0293(13) -0.0019(10) -0.0006(10) 0.0030(10)
C44 0.0319(14) 0.0366(14) 0.0258(13) 0.0042(11) 0.0002(11) -0.0046(11)
C18 0.0369(14) 0.0259(12) 0.0225(12) -0.0001(10) -0.0029(11) -0.0018(11)
C11 0.0373(14) 0.0238(12) 0.0157(11) 0.0037(9) 0.0011(10) 0.0008(10)
C9 0.0341(14) 0.0224(11) 0.0221(12) 0.0019(9) -0.0017(10) 0.0008(10)
C24 0.0302(14) 0.0371(13) 0.0314(14) -0.0037(12) -0.0023(11) -0.0086(11)
C46 0.0289(13) 0.0304(12) 0.0214(12) 0.0025(10) 0.0000(10) -0.0002(10)
C55 0.0379(15) 0.0266(12) 0.0309(13) 0.0041(10) -0.0040(11) -0.0064(11)
C54 0.0353(15) 0.0373(14) 0.0319(14) 0.0061(11) 0.0035(12) -0.0123(12)
C35 0.0274(14) 0.0311(13) 0.0411(16) -0.0074(12) 0.0010(12) 0.0011(10)
C19 0.0311(13) 0.0253(12) 0.0239(12) -0.0053(10) -0.0046(10) -0.0043(10)
C47 0.0271(13) 0.0355(13) 0.0295(13) 0.0019(11) -0.0050(11) 0.0031(11)
C53 0.0300(14) 0.0446(15) 0.0263(13) -0.0002(11) 0.0058(11) -0.0037(12)
C40 0.0304(14) 0.0309(13) 0.0365(14) 0.0020(11) -0.0006(11) 0.0035(11)
C10 0.0387(15) 0.0377(14) 0.0250(13) 0.0017(11) -0.0048(11) -0.0022(12)
C16 0.0371(15) 0.0254(12) 0.0262(13) 0.0023(10) 0.0066(11) -0.0005(11)
C30 0.0385(16) 0.0417(15) 0.0409(16) 0.0060(13) 0.0013(13) -0.0115(13)
C12 0.0466(16) 0.0266(13) 0.0253(12) 0.0000(10) 0.0066(12) -0.0003(11)
C3 0.0357(14) 0.0340(13) 0.0192(12) -0.0061(11) 0.0057(10) 0.0048(11)
C37 0.0419(16) 0.0246(12) 0.0294(13) -0.0016(10) 0.0072(12) 0.0014(11)
C5 0.0473(17) 0.0377(15) 0.0374(16) 0.0020(12) 0.0140(14) 0.0049(13)
C32 0.0304(14) 0.0333(14) 0.0424(16) -0.0078(12) 0.0027(12) 0.0009(11)
C14 0.0430(17) 0.0372(15) 0.0506(18) 0.0066(14) 0.0204(14) 0.0102(13)
C13 0.0550(19) 0.0289(14) 0.0388(16) 0.0033(12) 0.0183(14) 0.0065(13)
C48 0.0243(12) 0.0386(14) 0.0325(14) -0.0051(11) -0.0007(11) 0.0022(11)
C36 0.0337(14) 0.0288(13) 0.0375(15) -0.0087(11) 0.0094(12) -0.0037(11)
C4 0.0414(15) 0.0356(14) 0.0259(13) -0.0011(11) 0.0027(11) 0.0030(12)
C21 0.0358(16) 0.0381(15) 0.0462(17) -0.0101(13) -0.0154(13) 0.0065(12)
C41 0.0371(16) 0.0362(15) 0.0497(18) 0.0076(13) 0.0054(14) 0.0094(12)
C8 0.0315(14) 0.0512(16) 0.0279(14) -0.0031(12) 0.0065(11) 0.0066(12)
C22 0.0255(14) 0.0583(19) 0.058(2) -0.0230(16) -0.0067(14) 0.0015(14)
C15 0.0372(16) 0.0357(14) 0.0442(17) 0.0053(12) 0.0102(13) -0.0015(12)
C26 0.0473(18) 0.0532(17) 0.0209(13) 0.0013(12) -0.0021(12) -0.0200(14)
C42 0.0288(14) 0.0521(17) 0.0410(16) 0.0158(14) 0.0023(12) 0.0093(13)
C23 0.0355(16) 0.0557(18) 0.0437(18) -0.0089(15) 0.0046(13) -0.0119(14)
C1 0.0433(16) 0.0289(13) 0.0201(12) -0.0019(10) -0.0011(11) 0.0059(11)
C20 0.0358(15) 0.0323(13) 0.0304(14) -0.0055(11) -0.0068(11) 0.0009(12)
C2 0.068(2) 0.0327(14) 0.0271(14) -0.0009(11) -0.0087(14) -0.0053(14)
C31 0.0329(15) 0.0527(18) 0.0514(18) -0.0057(15) 0.0132(14) -0.0057(14)
C6 0.0454(18) 0.0410(16) 0.0511(19) -0.0080(14) 0.0232(15) -0.0063(14)
C43 0.0266(14) 0.0601(19) 0.0314(14) 0.0115(13) -0.0031(11) -0.0071(13)
C7 0.0309(15) 0.061(2) 0.0444(18) -0.0108(15) 0.0106(13) -0.0075(14)
N1 0.0294(11) 0.0279(10) 0.0214(10) 0.0007(8) -0.0010(8) 0.0030(9)

loop_
_atom_type_symbol
_atom_type_description
_atom_type_scat_dispersion_real
_atom_type_scat_dispersion_imag
_atom_type_scat_source
C C 0.0033 0.0016 'International Tables Vol C Tables 4.2.6.8 and 6.1.1.4'
H H 0.0000 0.0000 'International Tables Vol C Tables 4.2.6.8 and 6.1.1.4'
K K 0.2009 0.2494 'International Tables Vol C Tables 4.2.6.8 and 6.1.1.4'
N N 0.0061 0.0033 'International Tables Vol C Tables 4.2.6.8 and 6.1.1.4'
P P 0.1023 0.0942 'International Tables Vol C Tables 4.2.6.8 and 6.1.1.4'

loop_
_geom_angle_atom_site_label_1
_geom_angle_atom_site_label_2
_geom_angle_atom_site_label_3
_geom_angle
N4 K1 C24 99.20(6)
N4 K1 C19 94.94(6)
N4 K1 C4 85.63(6)
N4 K1 C21 136.52(6)
N4 K1 C8 127.98(7)
N4 K1 C20 114.30(6)
N4 K1 C7 126.31(7)
N3 K1 N4 50.65(5)
N3 K1 N2 94.82(6)
N3 K1 C24 62.34(6)
N3 K1 C19 47.69(6)
N3 K1 C3 154.36(7)
N3 K1 C4 131.93(6)
N3 K1 C21 86.34(7)
N3 K1 C8 165.96(7)
N3 K1 C20 63.67(6)
N3 K1 C7 142.96(7)
N2 K1 N4 102.11(6)
N2 K1 C24 124.53(6)
N2 K1 C19 103.95(6)
N2 K1 C3 96.39(6)
N2 K1 C4 115.70(6)
N2 K1 C21 85.49(7)
N2 K1 C8 98.92(7)
N2 K1 C20 83.06(7)
N2 K1 C7 119.21(7)
C19 K1 C24 23.25(6)
C19 K1 C4 139.34(7)
C19 K1 C21 42.33(7)
C19 K1 C8 125.00(7)
C19 K1 C7 105.66(7)
C3 K1 N4 104.30(7)
C3 K1 C24 126.57(7)
C3 K1 C19 148.35(7)
C3 K1 C4 24.15(7)
C3 K1 C21 117.45(7)
C3 K1 C8 25.86(7)
C3 K1 C20 140.68(8)
C3 K1 C7 42.71(7)
C4 K1 C24 116.50(7)
C4 K1 C21 129.74(7)
C4 K1 C7 47.22(7)
C21 K1 C24 46.31(7)
C8 K1 C24 106.81(7)
C8 K1 C4 42.50(7)
C8 K1 C21 91.87(8)
C8 K1 C7 23.36(8)
C20 K1 C24 41.59(7)
C20 K1 C19 25.74(7)
C20 K1 C4 150.11(7)
C20 K1 C21 23.25(7)
C20 K1 C8 115.10(8)
C20 K1 C7 103.90(8)
C7 K1 C24 84.99(7)
C7 K1 C21 82.52(8)
N1 K1 N4 93.32(6)
N1 K1 N3 128.06(6)
N1 K1 N2 52.57(6)
N1 K1 C24 167.45(7)
N1 K1 C19 156.35(7)
N1 K1 C3 48.12(7)
N1 K1 C4 63.40(6)
N1 K1 C21 123.00(7)
N1 K1 C8 64.03(7)
N1 K1 C20 132.45(7)
N1 K1 C7 86.92(7)
N4 K2 N3 51.29(6)
N4 K2 N2 117.69(6)
N4 K2 C27 47.38(6)
N4 K2 C28 63.32(6)
N4 K2 C11 151.55(7)
N4 K2 C16 173.30(7)
N4 K2 C12 130.80(7)
N4 K2 C32 61.77(7)
N4 K2 C13 124.96(6)
N4 K2 C15 151.99(7)
N4 K2 N1 86.16(6)
N3 K2 C27 95.10(6)
N3 K2 C28 114.49(6)
N3 K2 C16 123.82(6)
N3 K2 C12 80.02(6)
N3 K2 C32 97.79(6)
N3 K2 C13 81.90(6)
N3 K2 C15 121.80(6)
N3 K2 N1 98.07(5)
N2 K2 N3 91.78(6)
N2 K2 C27 143.68(6)
N2 K2 C28 124.04(6)
N2 K2 C11 48.53(6)
N2 K2 C16 65.08(6)
N2 K2 C12 63.62(6)
N2 K2 C32 165.16(7)
N2 K2 C13 86.64(7)
N2 K2 C15 87.91(7)
N2 K2 N1 46.57(5)
C27 K2 C28 24.32(6)
C27 K2 C16 134.37(7)
C27 K2 C12 152.69(7)
C27 K2 C32 24.32(7)
C27 K2 C13 129.62(7)
C27 K2 C15 117.59(7)
C27 K2 N1 97.12(6)
C28 K2 C32 41.34(7)
C28 K2 C13 142.47(7)
C28 K2 C15 113.19(7)
C28 K2 N1 80.03(6)
C11 K2 N3 100.98(6)
C11 K2 C27 159.78(7)
C11 K2 C28 144.41(7)
C11 K2 C16 25.69(7)
C11 K2 C12 25.61(6)
C11 K2 C32 138.99(7)
C11 K2 C13 42.65(7)
C11 K2 C15 42.82(7)
C11 K2 N1 92.71(6)
C16 K2 C28 120.93(7)
C16 K2 C12 43.84(6)
C16 K2 C32 117.32(7)
C16 K2 C13 48.39(7)
C16 K2 C15 23.35(7)
C16 K2 N1 99.53(6)
C12 K2 C28 161.63(7)
C12 K2 C32 129.17(7)
C12 K2 C13 23.32(7)
C12 K2 C15 48.55(7)
C12 K2 N1 110.14(6)
C32 K2 C13 105.86(7)
C32 K2 C15 96.54(7)
C32 K2 N1 120.33(6)
C15 K2 C13 39.97(7)
N1 K2 C13 133.20(6)
N1 K2 C15 121.40(6)
N4 P2 N3 106.47(10)
N4 P2 C51 112.85(11)
N4 P2 C45 111.94(11)
N3 P2 C51 110.10(11)
N3 P2 C45 111.95(11)
C51 P2 C45 103.64(11)
N2 P1 C33 107.80(11)
N2 P1 C39 113.47(11)
C39 P1 C33 103.14(11)
N1 P1 N2 107.82(11)
N1 P1 C33 113.06(12)
N1 P1 C39 111.55(11)
K2 N4 K1 70.06(5)
P2 N4 K1 86.47(8)
P2 N4 K2 103.58(9)
C25 N4 K1 146.43(15)
C25 N4 K2 113.24(14)
C25 N4 P2 122.55(17)
K1 N3 K2 69.46(5)
P2 N3 K1 98.42(9)
P2 N3 K2 88.74(8)
C17 N3 K1 110.37(14)
C17 N3 K2 148.99(14)
C17 N3 P2 121.07(15)
K2 N2 K1 69.58(5)
P1 N2 K1 91.11(9)
P1 N2 K2 104.11(9)
C9 N2 K1 147.57(14)
C9 N2 K2 105.56(14)
C9 N2 P1 120.58(15)
C38 C33 P1 123.40(19)
C34 C33 P1 118.03(18)
C34 C33 C38 117.8(2)
C56 C51 P2 123.17(19)
C56 C51 C52 118.4(2)
C52 C51 P2 117.75(18)
C50 C45 P2 117.16(18)
C46 C45 P2 125.17(18)
C46 C45 C50 117.6(2)
C44 C39 P1 118.79(19)
C40 C39 P1 123.0(2)
C40 C39 C44 118.0(2)
C55 C56 C51 120.6(2)
C25 C27 K2 92.43(13)
C28 C27 K2 85.74(15)
C28 C27 C25 122.6(2)
C28 C27 C32 117.5(2)
C32 C27 K2 86.29(16)
C32 C27 C25 119.6(2)
C49 C50 C45 121.1(2)
C53 C52 C51 121.3(2)
C48 C49 C50 120.3(2)
N4 C25 C27 106.91(19)
N4 C25 C26 110.8(2)
C27 C25 C26 113.4(2)
N3 C17 C18 110.31(19)
N3 C17 C19 107.95(19)
C19 C17 C18 113.1(2)
C37 C38 C33 120.7(2)
C27 C28 K2 69.93(14)
C29 C28 K2 94.12(17)
C29 C28 C27 121.1(2)
C30 C29 C28 120.8(3)
C35 C34 C33 121.3(2)
C43 C44 C39 120.4(3)
C9 C11 K2 97.30(14)
C16 C11 K2 83.27(14)
C16 C11 C9 120.1(2)
C16 C11 C12 118.0(2)
C12 C11 K2 84.26(15)
C12 C11 C9 121.7(2)
N2 C9 C11 108.34(19)
N2 C9 C10 111.5(2)
C11 C9 C10 113.3(2)
C19 C24 K1 63.41(14)
C19 C24 C23 121.4(3)
C23 C24 K1 93.12(18)
C47 C46 C45 121.0(2)
C54 C55 C56 120.4(2)
C55 C54 C53 119.8(2)
C34 C35 C36 120.0(3)
C17 C19 K1 93.96(13)
C24 C19 K1 93.33(16)
C24 C19 C17 120.6(2)
C24 C19 C20 117.7(2)
C20 C19 K1 76.99(14)
C20 C19 C17 121.4(2)
C48 C47 C46 120.4(2)
C52 C53 C54 119.6(3)
C41 C40 C39 120.9(3)
C11 C16 K2 71.03(13)
C15 C16 K2 90.59(17)
C15 C16 C11 121.3(2)
C31 C30 C29 118.9(3)
C11 C12 K2 70.13(14)
C13 C12 K2 90.81(18)
C13 C12 C11 120.9(3)
C4 C3 K1 90.42(16)
C4 C3 C8 117.6(3)
C4 C3 C1 122.4(3)
C8 C3 K1 79.53(15)
C8 C3 C1 119.7(2)
C1 C3 K1 94.13(14)
C38 C37 C36 120.9(2)
C6 C5 C4 120.1(3)
C27 C32 K2 69.39(15)
C31 C32 K2 94.0(2)
C31 C32 C27 121.2(3)
C13 C14 C15 120.0(3)
C12 C13 K2 65.87(15)
C14 C13 K2 84.07(18)
C14 C13 C12 120.0(3)
C49 C48 C47 119.5(2)
C37 C36 C35 119.4(2)
C3 C4 K1 65.42(14)
C5 C4 K1 92.58(17)
C5 C4 C3 121.2(3)
C22 C21 K1 93.37(18)
C22 C21 C20 120.4(3)
C20 C21 K1 63.27(15)
C42 C41 C40 120.5(3)
C3 C8 K1 74.60(14)
C7 C8 K1 91.69(17)
C7 C8 C3 121.1(3)
C21 C22 C23 119.7(3)
C16 C15 K2 66.06(15)
C16 C15 C14 119.7(3)
C14 C15 K2 85.03(17)
C41 C42 C43 119.8(3)
C22 C23 C24 119.8(3)
C3 C1 C2 112.8(2)
N1 C1 C3 106.73(19)
N1 C1 C2 111.1(2)
C19 C20 K1 77.26(14)
C21 C20 K1 93.48(17)
C21 C20 C19 121.0(3)
C30 C31 C32 120.6(3)
C5 C6 C7 119.4(3)
C42 C43 C44 120.4(3)
C8 C7 K1 64.95(15)
C8 C7 C6 120.5(3)
C6 C7 K1 90.53(18)
K1 N1 K2 64.29(4)
P1 N1 K1 102.53(10)
P1 N1 K2 81.60(8)
C1 N1 K1 111.01(15)
C1 N1 K2 152.71(15)
C1 N1 P1 124.67(17)

loop_
_geom_bond_atom_site_label_1
_geom_bond_atom_site_label_2
_geom_bond_distance
K1 N4 3.130(2)
K1 N3 2.802(2)
K1 N2 3.043(2)
K1 C24 3.517(3)
K1 C19 3.151(2)
K1 C3 3.100(2)
K1 C4 3.408(3)
K1 C21 3.517(3)
K1 C8 3.162(3)
K1 C20 3.147(3)
K1 C7 3.488(3)
K1 N1 2.754(2)
K2 N4 2.732(2)
K2 N3 3.115(2)
K2 N2 2.878(2)
K2 C27 3.177(2)
K2 C28 3.373(3)
K2 C11 3.044(2)
K2 C16 3.196(3)
K2 C12 3.220(3)
K2 C32 3.387(3)
K2 C13 3.528(3)
K2 C15 3.497(3)
K2 N1 3.491(2)
P2 N4 1.591(2)
P2 N3 1.598(2)
P2 C51 1.834(2)
P2 C45 1.838(2)
P1 N2 1.602(2)
P1 C33 1.838(2)
P1 C39 1.835(2)
P1 N1 1.591(2)
N4 C25 1.475(3)
N3 C17 1.477(3)
N2 C9 1.482(3)
C33 C38 1.410(3)
C33 C34 1.401(4)
C51 C56 1.397(3)
C51 C52 1.399(3)
C45 C50 1.405(3)
C45 C46 1.404(3)
C39 C44 1.402(4)
C39 C40 1.401(4)
C56 C55 1.395(3)
C27 C25 1.523(3)
C27 C28 1.393(3)
C27 C32 1.398(4)
C50 C49 1.394(4)
C52 C53 1.389(4)
C49 C48 1.387(4)
C25 C26 1.531(4)
C17 C18 1.533(3)
C17 C19 1.524(4)
C38 C37 1.383(4)
C28 C29 1.388(4)
C29 C30 1.383(4)
C34 C35 1.393(4)
C44 C43 1.395(4)
C11 C9 1.524(4)
C11 C16 1.395(4)
C11 C12 1.399(3)
C9 C10 1.532(4)
C24 C19 1.391(4)
C24 C23 1.396(4)
C46 C47 1.391(4)
C55 C54 1.385(4)
C54 C53 1.398(4)
C35 C36 1.393(4)
C19 C20 1.403(4)
C47 C48 1.390(4)
C40 C41 1.394(4)
C16 C15 1.386(4)
C30 C31 1.383(4)
C12 C13 1.397(4)
C3 C4 1.395(4)
C3 C8 1.403(4)
C3 C1 1.531(4)
C37 C36 1.388(4)
C5 C4 1.394(4)
C5 C6 1.383(5)
C32 C31 1.387(4)
C14 C13 1.375(4)
C14 C15 1.397(4)
C21 C22 1.381(5)
C21 C20 1.391(4)
C41 C42 1.370(4)
C8 C7 1.384(4)
C22 C23 1.388(5)
C42 C43 1.387(4)
C1 C2 1.535(4)
C1 N1 1.468(3)
C6 C7 1.384(5)
